data_2022336
loop_
_publ_author_name
'Honegger, Philipp'
'Roller, Alexander'
'Widhalm, Michael'

_publ_section_title
;
 Synthesis and characterization of enantiopure planar--chiral
 phosphorus-linked diferrocenes
;
_journal_coeditor_code ZO3008
_journal_issue 3
_journal_name_full 'Acta Crystallographica Section C'
_journal_page_first 152
_journal_page_last 160
_journal_paper_doi 10.1107/S2053229621001996
_journal_volume 77
_journal_year 2021
_chemical_absolute_configuration ad
_chemical_formula_iupac '[Fe2 (C5 H5)2 (C20 H17 P S)]'
_chemical_formula_moiety 'C30 H27 Fe2 P S'
_chemical_formula_sum 'C30 H27 Fe2 P S'
_chemical_formula_weight 562.24
_chemical_name_systematic
;
Bis[(2<i>S</i>~p~)-2-ethenylferrocen-1-yl]phenylphosphane sulfide
;
_space_group_crystal_system monoclinic
_space_group_IT_number 4
_space_group_name_Hall 'P 2yb'
_space_group_name_H-M_alt 'P 1 21 1'
_atom_sites_solution_hydrogens geom
_atom_sites_solution_primary direct
_cell_angle_alpha 90
_cell_angle_beta 91.880(3)
_cell_angle_gamma 90
_cell_formula_units_Z 4
_cell_length_a 8.4709(7)
_cell_length_b 14.1401(11)
_cell_length_c 21.0310(17)
_cell_measurement_reflns_used 9832
_cell_measurement_temperature 130.0
_cell_measurement_theta_max 29.569
_cell_measurement_theta_min 2.416
_cell_volume 2517.7(4)
_computing_cell_refinement
;
SAINT (Bruker, 2009)
;
_computing_data_collection
;
APEX2 (Bruker, 2009)
;
_computing_data_reduction
;
SAINT (Bruker, 2009)
;
_computing_molecular_graphics
;
OLEX2 (Dolomanov <i>et al.</i>,  2009)
;
_computing_publication_material
;
OLEX2 (Dolomanov <i>et al.</i>,  2009)
;
_computing_structure_refinement
;
SHELXL97 (Sheldrick, 2008)
;
_computing_structure_solution
;
SHELXS97 (Sheldrick, 2008)
;
_diffrn_ambient_temperature 130.0
_diffrn_detector_area_resol_mean 8
_diffrn_measured_fraction_theta_full 1.000
_diffrn_measured_fraction_theta_max 0.994
_diffrn_measurement_device_type 'Bruker X8 APEXII'
_diffrn_measurement_method '\f and \w scans'
_diffrn_radiation_type MoK\a
_diffrn_radiation_wavelength 0.71073
_diffrn_reflns_av_R_equivalents 0.0383
_diffrn_reflns_av_unetI/netI 0.0447
_diffrn_reflns_limit_h_max 11
_diffrn_reflns_limit_h_min -11
_diffrn_reflns_limit_k_max 19
_diffrn_reflns_limit_k_min -18
_diffrn_reflns_limit_l_max 25
_diffrn_reflns_limit_l_min -29
_diffrn_reflns_number 35484
_diffrn_reflns_theta_full 25.242
_diffrn_reflns_theta_max 30.206
_diffrn_reflns_theta_min 1.938
_diffrn_source 'sealed xray tube'
_diffrn_standards_number 0
_exptl_absorpt_coefficient_mu 1.316
_exptl_absorpt_correction_T_max 0.7460
_exptl_absorpt_correction_T_min 0.6204
_exptl_absorpt_correction_type multi-scan
_exptl_absorpt_process_details
;
(SADABS; Bruker, 2008
;
_exptl_crystal_colour 'clear brown'
_exptl_crystal_density_diffrn 1.483
_exptl_crystal_description block
_exptl_crystal_F_000 1160
_exptl_crystal_size_max 0.28
_exptl_crystal_size_mid 0.25
_exptl_crystal_size_min 0.13
_refine_diff_density_max 0.422
_refine_diff_density_min -0.367
_refine_ls_abs_structure_details
;
Flack <i>x</i> determined using 5751 quotients [(I+)-(I-)]/[(I+)+(I-)]
(Parsons <i>et al.</i>,  2013)
;
_refine_ls_abs_structure_Flack -0.019(5)
_refine_ls_extinction_method none
_refine_ls_goodness_of_fit_ref 1.032
_refine_ls_hydrogen_treatment constr
_refine_ls_matrix_type full
_refine_ls_number_parameters 613
_refine_ls_number_reflns 14468
_refine_ls_number_restraints 1
_refine_ls_restrained_S_all 1.032
_refine_ls_R_factor_all 0.0359
_refine_ls_R_factor_gt 0.0315
_refine_ls_shift/su_max 0.003
_refine_ls_shift/su_mean 0.000
_refine_ls_structure_factor_coef Fsqd
_refine_ls_weighting_details 'w=1/[\s^2^(Fo^2^)+(0.0334P)^2^+0.1684P] where P=(Fo^2^+2Fc^2^)/3'
_refine_ls_weighting_scheme calc
_refine_ls_wR_factor_gt 0.0690
_refine_ls_wR_factor_ref 0.0714
_reflns_number_gt 13352
_reflns_number_total 14468
_reflns_threshold_expression 'I > 2\s(I)'
_cod_data_source_file zo3008sup1.cif
_cod_data_source_block 6
_cod_depositor_comments 'Adding full bibliography for 2022331--2022336.cif.'
_cod_database_code 2022336
_cod_database_fobs_code 2022336
_shelx_space_group_comment
;
The symmetry employed for this shelxl refinement is uniquely defined
by the following loop, which should always be used as a source of
symmetry information in preference to the above space-group names.
They are only intended as comments.
;
_shelx_estimated_absorpt_t_min 0.709
_shelx_estimated_absorpt_t_max 0.848

loop_
_space_group_symop_operation_xyz
'x, y, z'
'-x, y+1/2, -z'

loop_
_atom_site_type_symbol
_atom_site_label
_atom_site_fract_x
_atom_site_fract_y
_atom_site_fract_z
_atom_site_U_iso_or_equiv
_atom_site_adp_type
_atom_site_calc_flag
_atom_site_occupancy
_atom_site_disorder_assembly
_atom_site_disorder_group
Fe Fe1A 0.59127(5) 0.38914(3) 0.76817(2) 0.01812(9) Uani d 1 . .
Fe Fe2A 0.34181(5) 0.28622(3) 1.02977(2) 0.02048(10) Uani d 1 . .
S S1A 0.19010(8) 0.24467(5) 0.83624(4) 0.02041(15) Uani d 1 . .
P P1A 0.28675(8) 0.35995(5) 0.87163(3) 0.01445(14) Uani d 1 . .
C C1A 0.4891(3) 0.3803(2) 0.85297(13) 0.0169(5) Uani d 1 . .
C C2A 0.6190(3) 0.3136(2) 0.85085(14) 0.0200(6) Uani d 1 . .
C C3A 0.7578(3) 0.3677(2) 0.83929(14) 0.0219(6) Uani d 1 . .
H H3A 0.860707 0.342545 0.834320 0.026 Uiso calc 1 . .
C C4A 0.7172(4) 0.4648(2) 0.83646(15) 0.0238(6) Uani d 1 . .
H H4A 0.788282 0.515584 0.830075 0.029 Uiso calc 1 . .
C C5A 0.5525(3) 0.4732(2) 0.84477(14) 0.0212(6) Uani d 1 . .
H H5A 0.494171 0.530619 0.844890 0.025 Uiso calc 1 . .
C C6A 0.4324(4) 0.3460(3) 0.69950(15) 0.0273(7) Uani d 1 . .
H H6A 0.329694 0.321977 0.706505 0.033 Uiso calc 1 . .
C C7A 0.5717(4) 0.2919(3) 0.69722(16) 0.0351(8) Uani d 1 . .
H H7A 0.579373 0.225308 0.702281 0.042 Uiso calc 1 . .
C C8A 0.6980(4) 0.3544(3) 0.68606(17) 0.0400(9) Uani d 1 . .
H H8A 0.805586 0.336929 0.682343 0.048 Uiso calc 1 . .
C C9A 0.6370(5) 0.4470(3) 0.68138(17) 0.0385(9) Uani d 1 . .
H H9A 0.696106 0.502846 0.674043 0.046 Uiso calc 1 . .
C C10A 0.4714(4) 0.4421(3) 0.68958(16) 0.0315(8) Uani d 1 . .
H H10A 0.399862 0.493815 0.688593 0.038 Uiso calc 1 . .
C C11A 0.6117(4) 0.2110(2) 0.85674(19) 0.0317(8) Uani d 1 . .
H H11A 0.510176 0.182481 0.857177 0.038 Uiso calc 1 . .
C C12A 0.7362(5) 0.1550(3) 0.8615(2) 0.0439(10) Uani d 1 . .
H H12A 0.839555 0.181071 0.861221 0.053 Uiso calc 1 . .
H H12B 0.722528 0.088529 0.865200 0.053 Uiso calc 1 . .
C C15A 0.2891(3) 0.37435(19) 0.95609(13) 0.0165(5) Uani d 1 . .
C C16A 0.1574(3) 0.3685(2) 0.99792(14) 0.0199(6) Uani d 1 . .
C C17A 0.2133(4) 0.3990(2) 1.05901(15) 0.0251(6) Uani d 1 . .
H H17A 0.152217 0.401675 1.096047 0.030 Uiso calc 1 . .
C C18A 0.3743(4) 0.4249(2) 1.05595(15) 0.0253(7) Uani d 1 . .
H H18A 0.439104 0.447892 1.090285 0.030 Uiso calc 1 . .
C C19A 0.4219(4) 0.4105(2) 0.99281(14) 0.0200(6) Uani d 1 . .
H H19A 0.524061 0.422635 0.977344 0.024 Uiso calc 1 . .
C C20A 0.3700(5) 0.1500(2) 0.99818(19) 0.0363(8) Uani d 1 . .
H H20A 0.354740 0.128376 0.955649 0.044 Uiso calc 1 . .
C C21A 0.2537(5) 0.1534(3) 1.0451(2) 0.0370(9) Uani d 1 . .
H H21A 0.146630 0.134393 1.039531 0.044 Uiso calc 1 . .
C C22A 0.3241(5) 0.1897(3) 1.10095(19) 0.0392(9) Uani d 1 . .
H H22A 0.272511 0.199723 1.139823 0.047 Uiso calc 1 . .
C C23A 0.4849(5) 0.2092(3) 1.08999(19) 0.0387(9) Uani d 1 . .
H H23A 0.560390 0.234164 1.119883 0.046 Uiso calc 1 . .
C C24A 0.5121(5) 0.1842(3) 1.0259(2) 0.0384(9) Uani d 1 . .
H H24A 0.609726 0.189669 1.005267 0.046 Uiso calc 1 . .
C C25A -0.0024(4) 0.3364(3) 0.98061(15) 0.0268(7) Uani d 1 . .
H H25A -0.015263 0.298115 0.943691 0.032 Uiso calc 1 . .
C C26A -0.1297(4) 0.3564(3) 1.01206(18) 0.0425(10) Uani d 1 . .
H H26A -0.121857 0.394507 1.049228 0.051 Uiso calc 1 . .
H H26B -0.229525 0.332743 0.997623 0.051 Uiso calc 1 . .
C C34A 0.1858(3) 0.4661(2) 0.84285(13) 0.0167(5) Uani d 1 . .
C C35A 0.1176(3) 0.4667(2) 0.78168(14) 0.0208(6) Uani d 1 . .
H H35A 0.118585 0.411088 0.756380 0.025 Uiso calc 1 . .
C C36A 0.0481(4) 0.5487(2) 0.75779(15) 0.0247(6) Uani d 1 . .
H H36A 0.003166 0.549417 0.715804 0.030 Uiso calc 1 . .
C C37A 0.0440(4) 0.6296(2) 0.79492(16) 0.0255(7) Uani d 1 . .
H H37A -0.002851 0.685774 0.778184 0.031 Uiso calc 1 . .
C C38A 0.1075(4) 0.6288(2) 0.85581(16) 0.0258(7) Uani d 1 . .
H H38A 0.102374 0.684046 0.881348 0.031 Uiso calc 1 . .
C C39A 0.1794(4) 0.5473(2) 0.88043(16) 0.0221(6) Uani d 1 . .
H H39A 0.223789 0.547136 0.922511 0.027 Uiso calc 1 . .
Fe Fe1B 0.53902(5) 0.23164(3) 0.47208(2) 0.01884(9) Uani d 1 . .
Fe Fe2B 0.80931(5) 0.47524(3) 0.26413(2) 0.01774(9) Uani d 1 . .
S S1B 0.95491(9) 0.23114(5) 0.36024(3) 0.02119(15) Uani d 1 . .
P P1B 0.85530(8) 0.33963(5) 0.40045(3) 0.01426(14) Uani d 1 . .
C C1B 0.6510(3) 0.32641(19) 0.41800(14) 0.0164(5) Uani d 1 . .
C C2B 0.5245(3) 0.2811(2) 0.38130(14) 0.0217(6) Uani d 1 . .
C C3B 0.3818(4) 0.3004(2) 0.41331(16) 0.0266(7) Uani d 1 . .
H H3B 0.279689 0.278405 0.400389 0.032 Uiso calc 1 . .
C C4B 0.4162(4) 0.3570(2) 0.46686(18) 0.0277(7) Uani d 1 . .
H H4B 0.341367 0.380487 0.495600 0.033 Uiso calc 1 . .
C C5B 0.5810(4) 0.3730(2) 0.47076(16) 0.0234(6) Uani d 1 . .
H H5B 0.635955 0.408555 0.502793 0.028 Uiso calc 1 . .
C C6B 0.6873(5) 0.1251(2) 0.50028(17) 0.0333(8) Uani d 1 . .
H H6B 0.793577 0.117307 0.488182 0.040 Uiso calc 1 . .
C C7B 0.5564(6) 0.0883(3) 0.46780(19) 0.0437(11) Uani d 1 . .
H H7B 0.555952 0.051390 0.430039 0.052 Uiso calc 1 . .
C C8B 0.4207(5) 0.1171(3) 0.5027(2) 0.0516(12) Uani d 1 . .
H H8B 0.313519 0.102389 0.492333 0.062 Uiso calc 1 . .
C C9B 0.4764(5) 0.1711(3) 0.5551(2) 0.0450(10) Uani d 1 . .
H H9B 0.412882 0.199608 0.586226 0.054 Uiso calc 1 . .
C C10B 0.6396(5) 0.1755(3) 0.55361(17) 0.0375(9) Uani d 1 . .
H H10B 0.707315 0.207273 0.583520 0.045 Uiso calc 1 . .
C C11B 0.5368(4) 0.2225(2) 0.32414(15) 0.0276(7) Uani d 1 . .
H H11B 0.637698 0.197376 0.315255 0.033 Uiso calc 1 . .
C C12B 0.4184(5) 0.2019(3) 0.28402(19) 0.0410(9) Uani d 1 . .
H H12C 0.315616 0.225699 0.291244 0.049 Uiso calc 1 . .
H H12D 0.436039 0.163360 0.247952 0.049 Uiso calc 1 . .
C C15B 0.8579(3) 0.4497(2) 0.35782(13) 0.0167(5) Uani d 1 . .
C C16B 0.9899(4) 0.4966(2) 0.32904(15) 0.0225(6) Uani d 1 . .
C C17B 0.9330(4) 0.5848(2) 0.30432(15) 0.0246(6) Uani d 1 . .
H H17B 0.994001 0.630332 0.282763 0.030 Uiso calc 1 . .
C C18B 0.7721(4) 0.5929(2) 0.31718(15) 0.0261(7) Uani d 1 . .
H H18B 0.706045 0.644825 0.305485 0.031 Uiso calc 1 . .
C C19B 0.7242(4) 0.5117(2) 0.35024(15) 0.0215(6) Uani d 1 . .
H H19B 0.621223 0.499955 0.364985 0.026 Uiso calc 1 . .
C C20B 0.7661(4) 0.3503(2) 0.21765(15) 0.0277(7) Uani d 1 . .
H H20B 0.763789 0.289255 0.236456 0.033 Uiso calc 1 . .
C C21B 0.9011(5) 0.3958(3) 0.19350(17) 0.0379(9) Uani d 1 . .
H H21B 1.004752 0.370180 0.193194 0.046 Uiso calc 1 . .
C C22B 0.8548(6) 0.4862(3) 0.16987(16) 0.0424(10) Uani d 1 . .
H H22B 0.921530 0.531793 0.151302 0.051 Uiso calc 1 . .
C C23B 0.6919(6) 0.4954(3) 0.17912(18) 0.0454(11) Uani d 1 . .
H H23B 0.628950 0.548636 0.167507 0.055 Uiso calc 1 . .
C C24B 0.6367(5) 0.4115(3) 0.20880(18) 0.0370(9) Uani d 1 . .
H H24B 0.531268 0.399269 0.220500 0.044 Uiso calc 1 . .
C C25B 1.1506(4) 0.4595(3) 0.32533(19) 0.0378(9) Uani d 1 . .
H H25B 1.167593 0.395397 0.337110 0.045 Uiso calc 1 . .
C C26B 1.2724(5) 0.5077(4) 0.3071(3) 0.0589(14) Uani d 1 . .
H H26C 1.260328 0.572105 0.294929 0.071 Uiso calc 1 . .
H H26D 1.373268 0.478476 0.305983 0.071 Uiso calc 1 . .
C C34B 0.9487(3) 0.3666(2) 0.47744(13) 0.0173(5) Uani d 1 . .
C C35B 0.9515(4) 0.4587(2) 0.50108(15) 0.0235(6) Uani d 1 . .
H H35B 0.911046 0.509103 0.475552 0.028 Uiso calc 1 . .
C C36B 1.0134(4) 0.4770(3) 0.56195(16) 0.0297(7) Uani d 1 . .
H H36B 1.013790 0.539678 0.578296 0.036 Uiso calc 1 . .
C C37B 1.0743(4) 0.4036(3) 0.59841(15) 0.0321(8) Uani d 1 . .
H H37B 1.116488 0.416100 0.639959 0.039 Uiso calc 1 . .
C C38B 1.0745(4) 0.3125(3) 0.57538(15) 0.0300(7) Uani d 1 . .
H H38B 1.117118 0.262545 0.600793 0.036 Uiso calc 1 . .
C C39B 1.0121(4) 0.2941(2) 0.51466(14) 0.0232(6) Uani d 1 . .
H H39B 1.012919 0.231342 0.498523 0.028 Uiso calc 1 . .

loop_
_atom_site_aniso_label
_atom_site_aniso_U_11
_atom_site_aniso_U_22
_atom_site_aniso_U_33
_atom_site_aniso_U_12
_atom_site_aniso_U_13
_atom_site_aniso_U_23
Fe1A 0.01786(19) 0.0205(2) 0.0162(2) -0.00154(15) 0.00287(15) -0.00044(16)
Fe2A 0.0217(2) 0.0224(2) 0.0172(2) 0.00156(17) -0.00156(16) 0.00518(17)
S1A 0.0204(3) 0.0172(3) 0.0236(4) -0.0040(3) 0.0002(3) -0.0031(3)
P1A 0.0148(3) 0.0146(3) 0.0139(3) -0.0011(2) 0.0003(2) 0.0000(3)
C1A 0.0163(12) 0.0175(13) 0.0168(13) -0.0025(10) 0.0010(10) -0.0007(11)
C2A 0.0179(14) 0.0248(15) 0.0174(14) -0.0017(11) 0.0001(11) 0.0028(11)
C3A 0.0174(13) 0.0282(16) 0.0202(15) -0.0021(12) 0.0015(11) 0.0010(12)
C4A 0.0226(14) 0.0249(15) 0.0240(16) -0.0087(12) 0.0036(12) -0.0057(13)
C5A 0.0221(14) 0.0198(13) 0.0219(15) -0.0039(12) 0.0050(11) -0.0035(12)
C6A 0.0272(16) 0.0371(18) 0.0175(15) -0.0047(14) -0.0011(12) -0.0032(14)
C7A 0.0388(19) 0.041(2) 0.0251(17) 0.0039(16) 0.0015(14) -0.0160(16)
C8A 0.0300(18) 0.070(3) 0.0203(17) 0.0019(18) 0.0075(13) -0.0093(18)
C9A 0.037(2) 0.057(2) 0.0213(17) -0.0127(18) 0.0047(15) 0.0087(17)
C10A 0.0304(18) 0.043(2) 0.0209(16) -0.0024(15) -0.0030(13) 0.0068(15)
C11A 0.0235(16) 0.0253(17) 0.047(2) 0.0009(12) 0.0064(14) 0.0094(15)
C12A 0.0326(19) 0.0250(18) 0.075(3) 0.0052(15) 0.0124(19) 0.0104(19)
C15A 0.0183(12) 0.0147(13) 0.0165(13) 0.0004(10) -0.0005(10) 0.0012(11)
C16A 0.0218(14) 0.0227(14) 0.0153(13) 0.0029(11) -0.0007(10) 0.0014(11)
C17A 0.0279(16) 0.0308(17) 0.0168(14) 0.0054(13) 0.0038(12) -0.0003(13)
C18A 0.0315(17) 0.0266(15) 0.0174(15) 0.0013(13) -0.0044(13) -0.0024(12)
C19A 0.0205(14) 0.0211(14) 0.0183(14) -0.0009(11) -0.0025(11) 0.0005(11)
C20A 0.050(2) 0.0211(16) 0.038(2) 0.0080(15) 0.0013(17) 0.0050(15)
C21A 0.038(2) 0.0249(17) 0.048(2) -0.0015(15) 0.0046(17) 0.0132(16)
C22A 0.052(2) 0.0340(19) 0.032(2) 0.0101(17) 0.0047(17) 0.0196(16)
C23A 0.042(2) 0.037(2) 0.037(2) 0.0070(16) -0.0144(17) 0.0147(16)
C24A 0.0331(18) 0.0302(18) 0.052(2) 0.0112(15) 0.0042(17) 0.0125(17)
C25A 0.0216(14) 0.0384(18) 0.0204(15) 0.0005(13) -0.0007(12) 0.0009(14)
C26A 0.0217(16) 0.073(3) 0.033(2) -0.0001(18) 0.0025(14) -0.007(2)
C34A 0.0143(12) 0.0185(13) 0.0173(13) -0.0009(10) 0.0016(10) 0.0018(11)
C35A 0.0221(14) 0.0244(15) 0.0159(14) -0.0006(12) 0.0014(11) 0.0022(12)
C36A 0.0238(15) 0.0310(16) 0.0193(15) 0.0006(13) -0.0013(12) 0.0072(13)
C37A 0.0229(15) 0.0218(15) 0.0318(18) 0.0021(12) 0.0023(13) 0.0099(13)
C38A 0.0273(16) 0.0191(14) 0.0309(18) 0.0016(12) 0.0003(13) 0.0012(13)
C39A 0.0233(15) 0.0199(14) 0.0229(15) -0.0001(11) -0.0022(12) 0.0001(12)
Fe1B 0.0214(2) 0.01669(19) 0.0186(2) -0.00228(16) 0.00382(16) 0.00082(17)
Fe2B 0.0239(2) 0.01526(19) 0.01395(19) 0.00233(16) -0.00102(15) 0.00088(16)
S1B 0.0253(3) 0.0184(3) 0.0198(4) 0.0053(3) 0.0009(3) -0.0027(3)
P1B 0.0159(3) 0.0139(3) 0.0129(3) 0.0000(2) -0.0004(3) -0.0002(3)
C1B 0.0156(13) 0.0144(12) 0.0192(14) 0.0004(10) 0.0002(10) 0.0024(11)
C2B 0.0211(14) 0.0219(14) 0.0217(15) -0.0046(12) -0.0023(11) 0.0052(12)
C3B 0.0180(14) 0.0252(16) 0.0364(19) -0.0037(12) -0.0020(13) 0.0067(14)
C4B 0.0197(14) 0.0209(15) 0.043(2) 0.0014(12) 0.0064(13) 0.0007(14)
C5B 0.0220(14) 0.0176(14) 0.0307(17) -0.0002(11) 0.0045(12) -0.0038(12)
C6B 0.046(2) 0.0219(15) 0.0324(19) 0.0095(15) 0.0063(16) 0.0082(14)
C7B 0.081(3) 0.0175(16) 0.032(2) -0.0041(18) -0.002(2) 0.0038(15)
C8B 0.045(2) 0.038(2) 0.071(3) -0.0213(18) -0.002(2) 0.029(2)
C9B 0.056(3) 0.043(2) 0.036(2) -0.0007(19) 0.0186(19) 0.0113(19)
C10B 0.056(2) 0.037(2) 0.0202(17) 0.0078(17) 0.0025(16) 0.0074(15)
C11B 0.0306(16) 0.0288(16) 0.0232(16) -0.0076(13) -0.0019(13) 0.0043(13)
C12B 0.044(2) 0.045(2) 0.033(2) -0.0086(17) -0.0111(17) -0.0043(17)
C15B 0.0200(13) 0.0163(13) 0.0139(13) -0.0007(10) 0.0003(10) 0.0004(10)
C16B 0.0225(14) 0.0239(15) 0.0211(15) -0.0057(12) -0.0015(12) 0.0048(12)
C17B 0.0346(17) 0.0190(14) 0.0201(15) -0.0079(13) -0.0015(13) 0.0026(12)
C18B 0.0415(19) 0.0151(14) 0.0220(16) 0.0049(12) 0.0053(14) -0.0007(12)
C19B 0.0260(15) 0.0171(13) 0.0215(15) 0.0043(11) 0.0052(12) 0.0003(12)
C20B 0.048(2) 0.0199(15) 0.0150(14) 0.0001(14) -0.0025(13) -0.0033(12)
C21B 0.062(2) 0.0283(18) 0.0248(17) 0.0006(17) 0.0159(17) -0.0055(15)
C22B 0.083(3) 0.0294(19) 0.0151(16) -0.0097(19) 0.0058(17) 0.0034(15)
C23B 0.080(3) 0.0237(18) 0.030(2) -0.0011(18) -0.028(2) 0.0049(15)
C24B 0.044(2) 0.0324(18) 0.0337(19) -0.0021(15) -0.0188(17) -0.0024(15)
C25B 0.0209(16) 0.049(2) 0.044(2) 0.0001(15) -0.0007(15) 0.0204(18)
C26B 0.026(2) 0.069(3) 0.082(4) -0.007(2) 0.007(2) 0.024(3)
C34B 0.0149(12) 0.0227(14) 0.0143(13) -0.0003(10) 0.0013(10) 0.0002(11)
C35B 0.0265(15) 0.0237(15) 0.0204(15) -0.0032(12) 0.0009(12) -0.0008(12)
C36B 0.0325(17) 0.0344(17) 0.0225(16) -0.0091(15) 0.0035(13) -0.0099(15)
C37B 0.0254(16) 0.056(2) 0.0148(14) -0.0070(15) 0.0002(12) -0.0051(15)
C38B 0.0273(16) 0.044(2) 0.0190(16) 0.0052(14) -0.0014(13) 0.0073(15)
C39B 0.0212(14) 0.0293(16) 0.0189(14) 0.0037(12) -0.0014(11) -0.0005(13)

loop_
_atom_type_symbol
_atom_type_description
_atom_type_scat_dispersion_real
_atom_type_scat_dispersion_imag
_atom_type_scat_source
C C 0.0033 0.0016 'International Tables Vol C Tables 4.2.6.8 and 6.1.1.4'
H H 0.0000 0.0000 'International Tables Vol C Tables 4.2.6.8 and 6.1.1.4'
Fe Fe 0.3463 0.8444 'International Tables Vol C Tables 4.2.6.8 and 6.1.1.4'
P P 0.1023 0.0942 'International Tables Vol C Tables 4.2.6.8 and 6.1.1.4'
S S 0.1246 0.1234 'International Tables Vol C Tables 4.2.6.8 and 6.1.1.4'

loop_
_geom_angle_atom_site_label_1
_geom_angle_atom_site_label_2
_geom_angle_atom_site_label_3
_geom_angle_site_symmetry_1
_geom_angle_site_symmetry_3
_geom_angle
_geom_angle_publ_flag
C1A Fe1A C2A . . 41.88(11) ?
C1A Fe1A C3A . . 69.45(11) ?
C1A Fe1A C4A . . 69.03(12) ?
C1A Fe1A C5A . . 41.41(11) ?
C1A Fe1A C6A . . 108.47(13) ?
C1A Fe1A C7A . . 125.59(14) ?
C1A Fe1A C8A . . 162.38(16) ?
C1A Fe1A C9A . . 156.06(15) ?
C1A Fe1A C10A . . 121.38(13) ?
C2A Fe1A C4A . . 68.68(12) ?
C2A Fe1A C9A . . 160.94(15) ?
C2A Fe1A C10A . . 156.06(13) ?
C3A Fe1A C2A . . 40.91(11) ?
C3A Fe1A C4A . . 40.35(13) ?
C3A Fe1A C9A . . 124.40(14) ?
C3A Fe1A C10A . . 162.62(13) ?
C5A Fe1A C2A . . 69.51(12) ?
C5A Fe1A C3A . . 68.50(12) ?
C5A Fe1A C4A . . 40.46(12) ?
C5A Fe1A C9A . . 120.75(16) ?
C5A Fe1A C10A . . 109.61(14) ?
C6A Fe1A C2A . . 120.05(13) ?
C6A Fe1A C3A . . 154.00(14) ?
C6A Fe1A C4A . . 164.96(14) ?
C6A Fe1A C5A . . 128.04(13) ?
C6A Fe1A C8A . . 68.11(14) ?
C6A Fe1A C9A . . 68.13(15) ?
C6A Fe1A C10A . . 40.52(14) ?
C7A Fe1A C2A . . 105.96(14) ?
C7A Fe1A C3A . . 118.34(14) ?
C7A Fe1A C4A . . 153.03(14) ?
C7A Fe1A C5A . . 164.61(14) ?
C7A Fe1A C6A . . 40.50(14) ?
C7A Fe1A C8A . . 40.65(16) ?
C7A Fe1A C9A . . 68.24(17) ?
C7A Fe1A C10A . . 68.22(16) ?
C8A Fe1A C2A . . 123.54(15) ?
C8A Fe1A C3A . . 105.65(14) ?
C8A Fe1A C4A . . 118.86(14) ?
C8A Fe1A C5A . . 154.08(15) ?
C8A Fe1A C9A . . 40.42(18) ?
C8A Fe1A C10A . . 68.08(16) ?
C9A Fe1A C4A . . 107.76(15) ?
C9A Fe1A C10A . . 40.52(14) ?
C10A Fe1A C4A . . 127.11(14) ?
C15A Fe2A C16A . . 41.61(11) ?
C15A Fe2A C17A . . 69.07(12) ?
C15A Fe2A C18A . . 69.02(12) ?
C15A Fe2A C19A . . 41.33(11) ?
C15A Fe2A C20A . . 110.77(14) ?
C15A Fe2A C21A . . 127.68(14) ?
C15A Fe2A C22A . . 162.74(14) ?
C15A Fe2A C23A . . 156.17(14) ?
C15A Fe2A C24A . . 122.82(15) ?
C16A Fe2A C18A . . 68.80(12) ?
C16A Fe2A C19A . . 69.27(12) ?
C16A Fe2A C20A . . 121.59(14) ?
C16A Fe2A C21A . . 107.14(14) ?
C16A Fe2A C24A . . 157.24(15) ?
C17A Fe2A C16A . . 40.78(12) ?
C17A Fe2A C18A . . 40.49(13) ?
C17A Fe2A C19A . . 68.25(13) ?
C17A Fe2A C20A . . 154.26(15) ?
C17A Fe2A C21A . . 117.96(15) ?
C17A Fe2A C23A . . 122.91(15) ?
C17A Fe2A C24A . . 161.70(15) ?
C18A Fe2A C20A . . 165.12(15) ?
C19A Fe2A C18A . . 40.39(12) ?
C19A Fe2A C20A . . 129.72(14) ?
C19A Fe2A C21A . . 166.74(14) ?
C21A Fe2A C18A . . 151.53(15) ?
C21A Fe2A C20A . . 40.42(16) ?
C22A Fe2A C16A . . 123.28(15) ?
C22A Fe2A C17A . . 104.47(15) ?
C22A Fe2A C18A . . 117.11(15) ?
C22A Fe2A C19A . . 152.72(15) ?
C22A Fe2A C20A . . 67.74(16) ?
C22A Fe2A C21A . . 40.00(16) ?
C22A Fe2A C23A . . 40.69(16) ?
C22A Fe2A C24A . . 67.98(16) ?
C23A Fe2A C16A . . 160.10(15) ?
C23A Fe2A C18A . . 105.78(15) ?
C23A Fe2A C19A . . 119.80(14) ?
C23A Fe2A C20A . . 68.08(16) ?
C23A Fe2A C21A . . 67.97(16) ?
C23A Fe2A C24A . . 40.67(16) ?
C24A Fe2A C18A . . 126.61(15) ?
C24A Fe2A C19A . . 110.37(15) ?
C24A Fe2A C20A . . 40.12(16) ?
C24A Fe2A C21A . . 67.70(16) ?
C1A P1A S1A . . 116.13(10) ?
C1A P1A C34A . . 103.68(13) ?
C15A P1A S1A . . 117.58(10) ?
C15A P1A C1A . . 102.69(13) ?
C15A P1A C34A . . 103.07(13) ?
C34A P1A S1A . . 111.94(9) ?
P1A C1A Fe1A . . 130.23(15) ?
C2A C1A Fe1A . . 70.39(16) ?
C2A C1A P1A . . 129.3(2) ?
C5A C1A Fe1A . . 70.26(17) ?
C5A C1A P1A . . 122.6(2) ?
C5A C1A C2A . . 107.8(2) ?
C1A C2A Fe1A . . 67.73(16) ?
C1A C2A C11A . . 127.6(3) ?
C3A C2A Fe1A . . 69.43(17) ?
C3A C2A C1A . . 106.6(3) ?
C3A C2A C11A . . 125.8(3) ?
C11A C2A Fe1A . . 126.0(2) ?
Fe1A C3A H3A . . 126.0 ?
C2A C3A Fe1A . . 69.65(16) ?
C2A C3A H3A . . 125.5 ?
C4A C3A Fe1A . . 70.39(18) ?
C4A C3A C2A . . 109.0(3) ?
C4A C3A H3A . . 125.5 ?
Fe1A C4A H4A . . 127.6 ?
C3A C4A Fe1A . . 69.25(17) ?
C3A C4A H4A . . 125.8 ?
C3A C4A C5A . . 108.4(3) ?
C5A C4A Fe1A . . 68.93(17) ?
C5A C4A H4A . . 125.8 ?
Fe1A C5A H5A . . 126.7 ?
C1A C5A Fe1A . . 68.32(17) ?
C1A C5A H5A . . 125.9 ?
C4A C5A Fe1A . . 70.62(18) ?
C4A C5A C1A . . 108.2(3) ?
C4A C5A H5A . . 125.9 ?
Fe1A C6A H6A . . 125.8 ?
C7A C6A Fe1A . . 69.62(19) ?
C7A C6A H6A . . 125.8 ?
C7A C6A C10A . . 108.4(3) ?
C10A C6A Fe1A . . 70.40(19) ?
C10A C6A H6A . . 125.8 ?
Fe1A C7A H7A . . 125.8 ?
C6A C7A Fe1A . . 69.9(2) ?
C6A C7A H7A . . 126.1 ?
C6A C7A C8A . . 107.9(4) ?
C8A C7A Fe1A . . 69.8(2) ?
C8A C7A H7A . . 126.1 ?
Fe1A C8A H8A . . 125.9 ?
C7A C8A Fe1A . . 69.53(19) ?
C7A C8A H8A . . 125.8 ?
C9A C8A Fe1A . . 70.3(2) ?
C9A C8A C7A . . 108.3(3) ?
C9A C8A H8A . . 125.8 ?
Fe1A C9A H9A . . 126.3 ?
C8A C9A Fe1A . . 69.3(2) ?
C8A C9A H9A . . 126.1 ?
C8A C9A C10A . . 107.8(3) ?
C10A C9A Fe1A . . 69.9(2) ?
C10A C9A H9A . . 126.1 ?
Fe1A C10A H10A . . 126.6 ?
C6A C10A Fe1A . . 69.08(19) ?
C6A C10A C9A . . 107.5(3) ?
C6A C10A H10A . . 126.2 ?
C9A C10A Fe1A . . 69.6(2) ?
C9A C10A H10A . . 126.2 ?
C2A C11A H11A . . 117.7 ?
C12A C11A C2A . . 124.6(3) ?
C12A C11A H11A . . 117.7 ?
C11A C12A H12A . . 120.0 ?
C11A C12A H12B . . 120.0 ?
H12A C12A H12B . . 120.0 ?
P1A C15A Fe2A . . 133.21(15) ?
C16A C15A Fe2A . . 69.79(16) ?
C16A C15A P1A . . 127.9(2) ?
C19A C15A Fe2A . . 70.06(16) ?
C19A C15A P1A . . 123.9(2) ?
C19A C15A C16A . . 107.4(3) ?
C15A C16A Fe2A . . 68.61(16) ?
C15A C16A C25A . . 126.4(3) ?
C17A C16A Fe2A . . 69.41(17) ?
C17A C16A C15A . . 107.0(3) ?
C17A C16A C25A . . 126.7(3) ?
C25A C16A Fe2A . . 126.7(2) ?
Fe2A C17A H17A . . 126.1 ?
C16A C17A Fe2A . . 69.81(17) ?
C16A C17A H17A . . 125.4 ?
C18A C17A Fe2A . . 70.33(19) ?
C18A C17A C16A . . 109.3(3) ?
C18A C17A H17A . . 125.4 ?
Fe2A C18A H18A . . 126.9 ?
C17A C18A Fe2A . . 69.17(19) ?
C17A C18A H18A . . 126.0 ?
C19A C18A Fe2A . . 69.56(18) ?
C19A C18A C17A . . 108.1(3) ?
C19A C18A H18A . . 126.0 ?
Fe2A C19A H19A . . 127.0 ?
C15A C19A Fe2A . . 68.61(16) ?
C15A C19A H19A . . 125.9 ?
C18A C19A Fe2A . . 70.05(18) ?
C18A C19A C15A . . 108.2(3) ?
C18A C19A H19A . . 125.9 ?
Fe2A C20A H20A . . 126.3 ?
C21A C20A Fe2A . . 69.6(2) ?
C21A C20A H20A . . 126.2 ?
C24A C20A Fe2A . . 69.5(2) ?
C24A C20A H20A . . 126.2 ?
C24A C20A C21A . . 107.7(4) ?
Fe2A C21A H21A . . 126.2 ?
C20A C21A Fe2A . . 70.0(2) ?
C20A C21A H21A . . 125.9 ?
C22A C21A Fe2A . . 69.4(2) ?
C22A C21A C20A . . 108.1(3) ?
C22A C21A H21A . . 125.9 ?
Fe2A C22A H22A . . 125.5 ?
C21A C22A Fe2A . . 70.6(2) ?
C21A C22A H22A . . 125.7 ?
C21A C22A C23A . . 108.7(4) ?
C23A C22A Fe2A . . 69.9(2) ?
C23A C22A H22A . . 125.7 ?
Fe2A C23A H23A . . 125.8 ?
C22A C23A Fe2A . . 69.46(19) ?
C22A C23A H23A . . 126.5 ?
C22A C23A C24A . . 107.0(3) ?
C24A C23A Fe2A . . 69.81(19) ?
C24A C23A H23A . . 126.5 ?
Fe2A C24A H24A . . 125.9 ?
C20A C24A Fe2A . . 70.4(2) ?
C20A C24A C23A . . 108.5(4) ?
C20A C24A H24A . . 125.8 ?
C23A C24A Fe2A . . 69.5(2) ?
C23A C24A H24A . . 125.8 ?
C16A C25A H25A . . 117.4 ?
C26A C25A C16A . . 125.2(3) ?
C26A C25A H25A . . 117.4 ?
C25A C26A H26A . . 120.0 ?
C25A C26A H26B . . 120.0 ?
H26A C26A H26B . . 120.0 ?
C35A C34A P1A . . 119.2(2) ?
C35A C34A C39A . . 119.7(3) ?
C39A C34A P1A . . 121.1(2) ?
C34A C35A H35A . . 120.1 ?
C36A C35A C34A . . 119.9(3) ?
C36A C35A H35A . . 120.1 ?
C35A C36A H36A . . 119.9 ?
C37A C36A C35A . . 120.3(3) ?
C37A C36A H36A . . 119.9 ?
C36A C37A H37A . . 119.9 ?
C38A C37A C36A . . 120.1(3) ?
C38A C37A H37A . . 119.9 ?
C37A C38A H38A . . 119.8 ?
C37A C38A C39A . . 120.4(3) ?
C39A C38A H38A . . 119.8 ?
C34A C39A H39A . . 120.2 ?
C38A C39A C34A . . 119.6(3) ?
C38A C39A H39A . . 120.2 ?
C1B Fe1B C2B . . 41.95(11) ?
C1B Fe1B C3B . . 69.53(12) ?
C1B Fe1B C4B . . 69.11(12) ?
C1B Fe1B C5B . . 41.55(12) ?
C1B Fe1B C6B . . 111.05(14) ?
C1B Fe1B C7B . . 126.99(16) ?
C1B Fe1B C8B . . 163.84(17) ?
C1B Fe1B C9B . . 155.05(15) ?
C1B Fe1B C10B . . 122.64(15) ?
C2B Fe1B C3B . . 41.16(13) ?
C2B Fe1B C4B . . 68.82(14) ?
C2B Fe1B C6B . . 123.05(14) ?
C2B Fe1B C7B . . 107.65(14) ?
C2B Fe1B C10B . . 158.35(15) ?
C3B Fe1B C4B . . 40.15(14) ?
C3B Fe1B C6B . . 156.26(14) ?
C3B Fe1B C7B . . 119.73(15) ?
C3B Fe1B C10B . . 159.93(15) ?
C5B Fe1B C2B . . 69.75(13) ?
C5B Fe1B C3B . . 68.46(13) ?
C5B Fe1B C4B . . 40.49(12) ?
C5B Fe1B C6B . . 128.71(14) ?
C5B Fe1B C7B . . 165.29(16) ?
C5B Fe1B C9B . . 118.51(16) ?
C5B Fe1B C10B . . 108.93(15) ?
C6B Fe1B C4B . . 163.54(15) ?
C6B Fe1B C10B . . 40.06(15) ?
C7B Fe1B C4B . . 153.31(16) ?
C7B Fe1B C6B . . 39.77(16) ?
C7B Fe1B C10B . . 67.83(16) ?
C8B Fe1B C2B . . 124.04(16) ?
C8B Fe1B C3B . . 104.77(16) ?
C8B Fe1B C4B . . 116.88(16) ?
C8B Fe1B C5B . . 151.88(18) ?
C8B Fe1B C6B . . 67.79(17) ?
C8B Fe1B C7B . . 41.68(19) ?
C8B Fe1B C9B . . 40.70(19) ?
C8B Fe1B C10B . . 67.65(18) ?
C9B Fe1B C2B . . 160.57(15) ?
C9B Fe1B C3B . . 122.65(16) ?
C9B Fe1B C4B . . 105.26(16) ?
C9B Fe1B C6B . . 67.28(16) ?
C9B Fe1B C7B . . 68.87(17) ?
C9B Fe1B C10B . . 39.68(17) ?
C10B Fe1B C4B . . 125.04(15) ?
C15B Fe2B C16B . . 41.72(12) ?
C15B Fe2B C17B . . 69.40(12) ?
C15B Fe2B C18B . . 69.14(12) ?
C15B Fe2B C19B . . 41.36(11) ?
C15B Fe2B C20B . . 109.69(12) ?
C15B Fe2B C21B . . 122.62(14) ?
C15B Fe2B C22B . . 156.63(16) ?
C15B Fe2B C23B . . 162.42(17) ?
C15B Fe2B C24B . . 126.22(14) ?
C16B Fe2B C20B . . 124.48(13) ?
C16B Fe2B C24B . . 162.13(13) ?
C17B Fe2B C16B . . 41.02(12) ?
C17B Fe2B C20B . . 159.35(14) ?
C17B Fe2B C24B . . 156.64(14) ?
C18B Fe2B C16B . . 68.79(13) ?
C18B Fe2B C17B . . 40.32(14) ?
C18B Fe2B C19B . . 40.50(12) ?
C18B Fe2B C20B . . 160.04(14) ?
C18B Fe2B C21B . . 157.09(14) ?
C18B Fe2B C22B . . 120.62(14) ?
C18B Fe2B C23B . . 106.68(15) ?
C18B Fe2B C24B . . 123.43(15) ?
C19B Fe2B C16B . . 69.34(13) ?
C19B Fe2B C17B . . 68.36(13) ?
C19B Fe2B C20B . . 125.46(13) ?
C19B Fe2B C22B . . 158.33(15) ?
C19B Fe2B C24B . . 110.46(15) ?
C20B Fe2B C24B . . 40.13(14) ?
C21B Fe2B C16B . . 105.89(16) ?
C21B Fe2B C17B . . 121.21(15) ?
C21B Fe2B C19B . . 160.47(14) ?
C21B Fe2B C20B . . 40.71(15) ?
C21B Fe2B C22B . . 40.83(15) ?
C21B Fe2B C23B . . 67.92(18) ?
C21B Fe2B C24B . . 68.01(17) ?
C22B Fe2B C16B . . 118.57(16) ?
C22B Fe2B C17B . . 103.58(15) ?
C22B Fe2B C20B . . 68.73(14) ?
C22B Fe2B C24B . . 68.59(17) ?
C23B Fe2B C16B . . 154.27(16) ?
C23B Fe2B C17B . . 119.17(14) ?
C23B Fe2B C19B . . 124.60(17) ?
C23B Fe2B C20B . . 68.09(14) ?
C23B Fe2B C22B . . 40.39(18) ?
C23B Fe2B C24B . . 40.85(15) ?
C1B P1B S1B . . 116.14(10) ?
C1B P1B C15B . . 102.76(13) ?
C1B P1B C34B . . 103.49(13) ?
C15B P1B S1B . . 116.81(10) ?
C15B P1B C34B . . 104.50(13) ?
C34B P1B S1B . . 111.60(10) ?
P1B C1B Fe1B . . 131.42(15) ?
C2B C1B Fe1B . . 69.70(16) ?
C2B C1B P1B . . 129.7(2) ?
C5B C1B Fe1B . . 69.83(17) ?
C5B C1B P1B . . 122.5(2) ?
C5B C1B C2B . . 107.4(3) ?
C1B C2B Fe1B . . 68.35(16) ?
C1B C2B C11B . . 128.0(3) ?
C3B C2B Fe1B . . 69.48(18) ?
C3B C2B C1B . . 106.7(3) ?
C3B C2B C11B . . 125.3(3) ?
C11B C2B Fe1B . . 124.9(2) ?
Fe1B C3B H3B . . 126.1 ?
C2B C3B Fe1B . . 69.37(17) ?
C2B C3B H3B . . 125.4 ?
C4B C3B Fe1B . . 70.76(18) ?
C4B C3B C2B . . 109.3(3) ?
C4B C3B H3B . . 125.4 ?
Fe1B C4B H4B . . 127.9 ?
C3B C4B Fe1B . . 69.09(18) ?
C3B C4B H4B . . 125.8 ?
C3B C4B C5B . . 108.5(3) ?
C5B C4B Fe1B . . 68.79(17) ?
C5B C4B H4B . . 125.8 ?
Fe1B C5B H5B . . 126.4 ?
C1B C5B Fe1B . . 68.62(16) ?
C1B C5B H5B . . 125.9 ?
C4B C5B Fe1B . . 70.72(18) ?
C4B C5B C1B . . 108.3(3) ?
C4B C5B H5B . . 125.9 ?
Fe1B C6B H6B . . 126.1 ?
C7B C6B Fe1B . . 70.0(2) ?
C7B C6B H6B . . 125.1 ?
C7B C6B C10B . . 109.8(4) ?
C10B C6B Fe1B . . 70.4(2) ?
C10B C6B H6B . . 125.1 ?
Fe1B C7B H7B . . 125.9 ?
C6B C7B Fe1B . . 70.2(2) ?
C6B C7B H7B . . 126.8 ?
C6B C7B C8B . . 106.3(4) ?
C8B C7B Fe1B . . 68.7(2) ?
C8B C7B H7B . . 126.8 ?
Fe1B C8B H8B . . 125.6 ?
C7B C8B Fe1B . . 69.7(2) ?
C7B C8B H8B . . 126.3 ?
C9B C8B Fe1B . . 70.0(2) ?
C9B C8B C7B . . 107.4(4) ?
C9B C8B H8B . . 126.3 ?
Fe1B C9B H9B . . 125.6 ?
C8B C9B Fe1B . . 69.3(2) ?
C8B C9B H9B . . 125.8 ?
C10B C9B Fe1B . . 70.9(2) ?
C10B C9B C8B . . 108.4(4) ?
C10B C9B H9B . . 125.8 ?
Fe1B C10B H10B . . 126.6 ?
C6B C10B Fe1B . . 69.5(2) ?
C6B C10B H10B . . 126.0 ?
C9B C10B Fe1B . . 69.5(2) ?
C9B C10B C6B . . 108.1(4) ?
C9B C10B H10B . . 126.0 ?
C2B C11B H11B . . 117.4 ?
C12B C11B C2B . . 125.1(3) ?
C12B C11B H11B . . 117.4 ?
C11B C12B H12C . . 120.0 ?
C11B C12B H12D . . 120.0 ?
H12C C12B H12D . . 120.0 ?
P1B C15B Fe2B . . 129.25(15) ?
C16B C15B Fe2B . . 69.40(16) ?
C16B C15B P1B . . 128.8(2) ?
C19B C15B Fe2B . . 69.51(17) ?
C19B C15B P1B . . 124.2(2) ?
C19B C15B C16B . . 106.9(3) ?
C15B C16B Fe2B . . 68.88(16) ?
C15B C16B C25B . . 126.2(3) ?
C17B C16B Fe2B . . 69.44(17) ?
C17B C16B C15B . . 107.2(3) ?
C17B C16B C25B . . 126.6(3) ?
C25B C16B Fe2B . . 126.2(3) ?
Fe2B C17B H17B . . 126.7 ?
C16B C17B Fe2B . . 69.53(17) ?
C16B C17B H17B . . 125.7 ?
C18B C17B Fe2B . . 69.68(18) ?
C18B C17B C16B . . 108.7(3) ?
C18B C17B H17B . . 125.7 ?
Fe2B C18B H18B . . 126.2 ?
C17B C18B Fe2B . . 70.00(18) ?
C17B C18B H18B . . 125.5 ?
C17B C18B C19B . . 109.0(3) ?
C19B C18B Fe2B . . 69.88(17) ?
C19B C18B H18B . . 125.5 ?
Fe2B C19B H19B . . 127.0 ?
C15B C19B Fe2B . . 69.13(17) ?
C15B C19B H19B . . 125.9 ?
C18B C19B Fe2B . . 69.62(18) ?
C18B C19B C15B . . 108.3(3) ?
C18B C19B H19B . . 125.9 ?
Fe2B C20B H20B . . 126.3 ?
C21B C20B Fe2B . . 69.29(19) ?
C21B C20B H20B . . 126.0 ?
C24B C20B Fe2B . . 69.98(19) ?
C24B C20B H20B . . 126.0 ?
C24B C20B C21B . . 107.9(3) ?
Fe2B C21B H21B . . 126.2 ?
C20B C21B Fe2B . . 70.0(2) ?
C20B C21B H21B . . 125.8 ?
C20B C21B C22B . . 108.4(4) ?
C22B C21B Fe2B . . 69.6(2) ?
C22B C21B H21B . . 125.8 ?
Fe2B C22B H22B . . 125.8 ?
C21B C22B Fe2B . . 69.55(19) ?
C21B C22B H22B . . 126.4 ?
C23B C22B Fe2B . . 69.8(2) ?
C23B C22B C21B . . 107.2(4) ?
C23B C22B H22B . . 126.4 ?
Fe2B C23B H23B . . 126.2 ?
C22B C23B Fe2B . . 69.8(2) ?
C22B C23B H23B . . 125.6 ?
C22B C23B C24B . . 108.7(3) ?
C24B C23B Fe2B . . 69.96(19) ?
C24B C23B H23B . . 125.6 ?
Fe2B C24B H24B . . 126.4 ?
C20B C24B Fe2B . . 69.89(19) ?
C20B C24B C23B . . 107.8(4) ?
C20B C24B H24B . . 126.1 ?
C23B C24B Fe2B . . 69.2(2) ?
C23B C24B H24B . . 126.1 ?
C16B C25B H25B . . 117.5 ?
C26B C25B C16B . . 125.1(4) ?
C26B C25B H25B . . 117.5 ?
C25B C26B H26C . . 120.0 ?
C25B C26B H26D . . 120.0 ?
H26C C26B H26D . . 120.0 ?
C35B C34B P1B . . 121.1(2) ?
C39B C34B P1B . . 119.7(2) ?
C39B C34B C35B . . 119.2(3) ?
C34B C35B H35B . . 119.9 ?
C36B C35B C34B . . 120.3(3) ?
C36B C35B H35B . . 119.9 ?
C35B C36B H36B . . 120.2 ?
C37B C36B C35B . . 119.5(3) ?
C37B C36B H36B . . 120.2 ?
C36B C37B H37B . . 119.5 ?
C38B C37B C36B . . 120.9(3) ?
C38B C37B H37B . . 119.5 ?
C37B C38B H38B . . 120.2 ?
C37B C38B C39B . . 119.6(3) ?
C39B C38B H38B . . 120.2 ?
C34B C39B C38B . . 120.5(3) ?
C34B C39B H39B . . 119.7 ?
C38B C39B H39B . . 119.7 ?

loop_
_geom_bond_atom_site_label_1
_geom_bond_atom_site_label_2
_geom_bond_site_symmetry_2
_geom_bond_distance
_geom_bond_publ_flag
Fe1A C1A . 2.012(3) ?
Fe1A C2A . 2.048(3) ?
Fe1A C3A . 2.045(3) ?
Fe1A C4A . 2.060(3) ?
Fe1A C5A . 2.038(3) ?
Fe1A C6A . 2.035(3) ?
Fe1A C7A . 2.032(3) ?
Fe1A C8A . 2.035(4) ?
Fe1A C9A . 2.049(4) ?
Fe1A C10A . 2.052(3) ?
Fe2A C15A . 2.027(3) ?
Fe2A C16A . 2.043(3) ?
Fe2A C17A . 2.038(3) ?
Fe2A C18A . 2.053(3) ?
Fe2A C19A . 2.046(3) ?
Fe2A C20A . 2.055(4) ?
Fe2A C21A . 2.050(4) ?
Fe2A C22A . 2.035(3) ?
Fe2A C23A . 2.040(3) ?
Fe2A C24A . 2.044(4) ?
S1A P1A . 1.9600(10) ?
P1A C1A . 1.794(3) ?
P1A C15A . 1.787(3) ?
P1A C34A . 1.821(3) ?
C1A C2A . 1.451(4) ?
C1A C5A . 1.432(4) ?
C2A C3A . 1.431(4) ?
C2A C11A . 1.457(4) ?
C3A H3A . 0.9500 ?
C3A C4A . 1.416(5) ?
C4A H4A . 0.9500 ?
C4A C5A . 1.417(4) ?
C5A H5A . 0.9500 ?
C6A H6A . 0.9500 ?
C6A C7A . 1.407(5) ?
C6A C10A . 1.416(5) ?
C7A H7A . 0.9500 ?
C7A C8A . 1.413(6) ?
C8A H8A . 0.9500 ?
C8A C9A . 1.411(6) ?
C9A H9A . 0.9500 ?
C9A C10A . 1.420(5) ?
C10A H10A . 0.9500 ?
C11A H11A . 0.9500 ?
C11A C12A . 1.321(5) ?
C12A H12A . 0.9500 ?
C12A H12B . 0.9500 ?
C15A C16A . 1.445(4) ?
C15A C19A . 1.438(4) ?
C16A C17A . 1.422(4) ?
C16A C25A . 1.462(4) ?
C17A H17A . 0.9500 ?
C17A C18A . 1.416(5) ?
C18A H18A . 0.9500 ?
C18A C19A . 1.415(4) ?
C19A H19A . 0.9500 ?
C20A H20A . 0.9500 ?
C20A C21A . 1.418(6) ?
C20A C24A . 1.406(6) ?
C21A H21A . 0.9500 ?
C21A C22A . 1.397(6) ?
C22A H22A . 0.9500 ?
C22A C23A . 1.416(6) ?
C23A H23A . 0.9500 ?
C23A C24A . 1.419(6) ?
C24A H24A . 0.9500 ?
C25A H25A . 0.9500 ?
C25A C26A . 1.314(5) ?
C26A H26A . 0.9500 ?
C26A H26B . 0.9500 ?
C34A C35A . 1.393(4) ?
C34A C39A . 1.396(4) ?
C35A H35A . 0.9500 ?
C35A C36A . 1.387(4) ?
C36A H36A . 0.9500 ?
C36A C37A . 1.386(5) ?
C37A H37A . 0.9500 ?
C37A C38A . 1.373(5) ?
C38A H38A . 0.9500 ?
C38A C39A . 1.395(4) ?
C39A H39A . 0.9500 ?
Fe1B C1B . 2.015(3) ?
Fe1B C2B . 2.033(3) ?
Fe1B C3B . 2.034(3) ?
Fe1B C4B . 2.056(3) ?
Fe1B C5B . 2.031(3) ?
Fe1B C6B . 2.037(3) ?
Fe1B C7B . 2.035(4) ?
Fe1B C8B . 2.021(4) ?
Fe1B C9B . 2.031(4) ?
Fe1B C10B . 2.049(4) ?
Fe2B C15B . 2.032(3) ?
Fe2B C16B . 2.039(3) ?
Fe2B C17B . 2.038(3) ?
Fe2B C18B . 2.034(3) ?
Fe2B C19B . 2.037(3) ?
Fe2B C20B . 2.046(3) ?
Fe2B C21B . 2.037(3) ?
Fe2B C22B . 2.038(4) ?
Fe2B C23B . 2.037(3) ?
Fe2B C24B . 2.048(3) ?
S1B P1B . 1.9563(10) ?
P1B C1B . 1.792(3) ?
P1B C15B . 1.796(3) ?
P1B C34B . 1.819(3) ?
C1B C2B . 1.449(4) ?
C1B C5B . 1.435(4) ?
C2B C3B . 1.430(4) ?
C2B C11B . 1.466(5) ?
C3B H3B . 0.9500 ?
C3B C4B . 1.404(5) ?
C4B H4B . 0.9500 ?
C4B C5B . 1.414(4) ?
C5B H5B . 0.9500 ?
C6B H6B . 0.9500 ?
C6B C7B . 1.385(6) ?
C6B C10B . 1.400(5) ?
C7B H7B . 0.9500 ?
C7B C8B . 1.443(6) ?
C8B H8B . 0.9500 ?
C8B C9B . 1.409(6) ?
C9B H9B . 0.9500 ?
C9B C10B . 1.385(6) ?
C10B H10B . 0.9500 ?
C11B H11B . 0.9500 ?
C11B C12B . 1.322(5) ?
C12B H12C . 0.9500 ?
C12B H12D . 0.9500 ?
C15B C16B . 1.450(4) ?
C15B C19B . 1.437(4) ?
C16B C17B . 1.429(4) ?
C16B C25B . 1.463(5) ?
C17B H17B . 0.9500 ?
C17B C18B . 1.404(5) ?
C18B H18B . 0.9500 ?
C18B C19B . 1.409(4) ?
C19B H19B . 0.9500 ?
C20B H20B . 0.9500 ?
C20B C21B . 1.420(5) ?
C20B C24B . 1.405(5) ?
C21B H21B . 0.9500 ?
C21B C22B . 1.421(5) ?
C22B H22B . 0.9500 ?
C22B C23B . 1.407(6) ?
C23B H23B . 0.9500 ?
C23B C24B . 1.426(5) ?
C24B H24B . 0.9500 ?
C25B H25B . 0.9500 ?
C25B C26B . 1.305(5) ?
C26B H26C . 0.9500 ?
C26B H26D . 0.9500 ?
C34B C35B . 1.393(4) ?
C34B C39B . 1.388(4) ?
C35B H35B . 0.9500 ?
C35B C36B . 1.392(4) ?
C36B H36B . 0.9500 ?
C36B C37B . 1.381(5) ?
C37B H37B . 0.9500 ?
C37B C38B . 1.376(5) ?
C38B H38B . 0.9500 ?
C38B C39B . 1.391(4) ?
C39B H39B . 0.9500 ?

loop_
_geom_torsion_atom_site_label_1
_geom_torsion_atom_site_label_2
_geom_torsion_atom_site_label_3
_geom_torsion_atom_site_label_4
_geom_torsion_site_symmetry_1
_geom_torsion_site_symmetry_2
_geom_torsion_site_symmetry_3
_geom_torsion_site_symmetry_4
_geom_torsion
_geom_torsion_publ_flag
Fe1A C1A C2A C3A . . . . 58.8(2) ?
Fe1A C1A C2A C11A . . . . -119.1(3) ?
Fe1A C1A C5A C4A . . . . -59.6(2) ?
Fe1A C2A C3A C4A . . . . 59.6(2) ?
Fe1A C2A C11A C12A . . . . 99.8(4) ?
Fe1A C3A C4A C5A . . . . 57.9(2) ?
Fe1A C4A C5A C1A . . . . 58.2(2) ?
Fe1A C6A C7A C8A . . . . -59.7(2) ?
Fe1A C6A C10A C9A . . . . 59.2(2) ?
Fe1A C7A C8A C9A . . . . -59.8(3) ?
Fe1A C8A C9A C10A . . . . -59.4(3) ?
Fe1A C9A C10A C6A . . . . -58.9(2) ?
Fe2A C15A C16A C17A . . . . 59.0(2) ?
Fe2A C15A C16A C25A . . . . -120.5(3) ?
Fe2A C15A C19A C18A . . . . -59.0(2) ?
Fe2A C16A C17A C18A . . . . 59.4(2) ?
Fe2A C16A C25A C26A . . . . 111.9(4) ?
Fe2A C17A C18A C19A . . . . 58.9(2) ?
Fe2A C18A C19A C15A . . . . 58.1(2) ?
Fe2A C20A C21A C22A . . . . -59.1(2) ?
Fe2A C20A C24A C23A . . . . 59.3(2) ?
Fe2A C21A C22A C23A . . . . -59.7(3) ?
Fe2A C22A C23A C24A . . . . -60.0(2) ?
Fe2A C23A C24A C20A . . . . -59.8(2) ?
S1A P1A C1A Fe1A . . . . 56.0(2) ?
S1A P1A C1A C2A . . . . -41.1(3) ?
S1A P1A C1A C5A . . . . 146.9(2) ?
S1A P1A C15A Fe2A . . . . 44.7(2) ?
S1A P1A C15A C16A . . . . -52.8(3) ?
S1A P1A C15A C19A . . . . 138.5(2) ?
S1A P1A C34A C35A . . . . -32.4(3) ?
S1A P1A C34A C39A . . . . 149.3(2) ?
P1A C1A C2A Fe1A . . . . 126.5(2) ?
P1A C1A C2A C3A . . . . -174.8(2) ?
P1A C1A C2A C11A . . . . 7.4(5) ?
P1A C1A C5A Fe1A . . . . -125.8(2) ?
P1A C1A C5A C4A . . . . 174.6(2) ?
P1A C15A C16A Fe2A . . . . 129.6(2) ?
P1A C15A C16A C17A . . . . -171.3(2) ?
P1A C15A C16A C25A . . . . 9.1(5) ?
P1A C15A C19A Fe2A . . . . -129.3(2) ?
P1A C15A C19A C18A . . . . 171.7(2) ?
P1A C34A C35A C36A . . . . -176.4(2) ?
P1A C34A C39A C38A . . . . 177.1(2) ?
C1A P1A C15A Fe2A . . . . -84.1(2) ?
C1A P1A C15A C16A . . . . 178.3(3) ?
C1A P1A C15A C19A . . . . 9.7(3) ?
C1A P1A C34A C35A . . . . 93.5(2) ?
C1A P1A C34A C39A . . . . -84.8(3) ?
C1A C2A C3A Fe1A . . . . -57.69(19) ?
C1A C2A C3A C4A . . . . 1.9(3) ?
C1A C2A C11A C12A . . . . -172.1(4) ?
C2A C1A C5A Fe1A . . . . 60.7(2) ?
C2A C1A C5A C4A . . . . 1.1(3) ?
C2A C3A C4A Fe1A . . . . -59.1(2) ?
C2A C3A C4A C5A . . . . -1.2(4) ?
C3A C2A C11A C12A . . . . 10.5(6) ?
C3A C4A C5A Fe1A . . . . -58.1(2) ?
C3A C4A C5A C1A . . . . 0.0(4) ?
C5A C1A C2A Fe1A . . . . -60.6(2) ?
C5A C1A C2A C3A . . . . -1.9(3) ?
C5A C1A C2A C11A . . . . -179.7(3) ?
C6A C7A C8A Fe1A . . . . 59.8(2) ?
C6A C7A C8A C9A . . . . 0.0(4) ?
C7A C6A C10A Fe1A . . . . -59.4(2) ?
C7A C6A C10A C9A . . . . -0.2(4) ?
C7A C8A C9A Fe1A . . . . 59.3(2) ?
C7A C8A C9A C10A . . . . -0.1(4) ?
C8A C9A C10A Fe1A . . . . 59.1(3) ?
C8A C9A C10A C6A . . . . 0.2(4) ?
C10A C6A C7A Fe1A . . . . 59.9(2) ?
C10A C6A C7A C8A . . . . 0.2(4) ?
C11A C2A C3A Fe1A . . . . 120.2(3) ?
C11A C2A C3A C4A . . . . 179.8(3) ?
C15A P1A C1A Fe1A . . . . -174.24(19) ?
C15A P1A C1A C2A . . . . 88.6(3) ?
C15A P1A C1A C5A . . . . -83.4(3) ?
C15A P1A C34A C35A . . . . -159.7(2) ?
C15A P1A C34A C39A . . . . 22.0(3) ?
C15A C16A C17A Fe2A . . . . -58.5(2) ?
C15A C16A C17A C18A . . . . 0.9(3) ?
C15A C16A C25A C26A . . . . -159.1(4) ?
C16A C15A C19A Fe2A . . . . 60.06(19) ?
C16A C15A C19A C18A . . . . 1.0(3) ?
C16A C17A C18A Fe2A . . . . -59.1(2) ?
C16A C17A C18A C19A . . . . -0.2(4) ?
C17A C16A C25A C26A . . . . 21.5(6) ?
C17A C18A C19A Fe2A . . . . -58.6(2) ?
C17A C18A C19A C15A . . . . -0.5(4) ?
C19A C15A C16A Fe2A . . . . -60.23(19) ?
C19A C15A C16A C17A . . . . -1.2(3) ?
C19A C15A C16A C25A . . . . 179.3(3) ?
C20A C21A C22A Fe2A . . . . 59.5(2) ?
C20A C21A C22A C23A . . . . -0.2(4) ?
C21A C20A C24A Fe2A . . . . -59.4(2) ?
C21A C20A C24A C23A . . . . -0.1(4) ?
C21A C22A C23A Fe2A . . . . 60.1(2) ?
C21A C22A C23A C24A . . . . 0.2(4) ?
C22A C23A C24A Fe2A . . . . 59.8(2) ?
C22A C23A C24A C20A . . . . -0.1(4) ?
C24A C20A C21A Fe2A . . . . 59.3(2) ?
C24A C20A C21A C22A . . . . 0.2(4) ?
C25A C16A C17A Fe2A . . . . 121.0(3) ?
C25A C16A C17A C18A . . . . -179.6(3) ?
C34A P1A C1A Fe1A . . . . -67.2(2) ?
C34A P1A C1A C2A . . . . -164.3(3) ?
C34A P1A C1A C5A . . . . 23.7(3) ?
C34A P1A C15A Fe2A . . . . 168.35(19) ?
C34A P1A C15A C16A . . . . 70.8(3) ?
C34A P1A C15A C19A . . . . -97.8(3) ?
C34A C35A C36A C37A . . . . -1.1(5) ?
C35A C34A C39A C38A . . . . -1.3(4) ?
C35A C36A C37A C38A . . . . -0.6(5) ?
C36A C37A C38A C39A . . . . 1.3(5) ?
C37A C38A C39A C34A . . . . -0.4(5) ?
C39A C34A C35A C36A . . . . 2.0(4) ?
Fe1B C1B C2B C3B . . . . 59.2(2) ?
Fe1B C1B C2B C11B . . . . -118.1(3) ?
Fe1B C1B C5B C4B . . . . -59.8(2) ?
Fe1B C2B C3B C4B . . . . 59.7(2) ?
Fe1B C2B C11B C12B . . . . 108.8(4) ?
Fe1B C3B C4B C5B . . . . 57.6(2) ?
Fe1B C4B C5B C1B . . . . 58.5(2) ?
Fe1B C6B C7B C8B . . . . -59.5(3) ?
Fe1B C6B C10B C9B . . . . 58.9(3) ?
Fe1B C7B C8B C9B . . . . -60.1(3) ?
Fe1B C8B C9B C10B . . . . -60.3(3) ?
Fe1B C9B C10B C6B . . . . -59.0(2) ?
Fe2B C15B C16B C17B . . . . 59.1(2) ?
Fe2B C15B C16B C25B . . . . -120.1(3) ?
Fe2B C15B C19B C18B . . . . -58.8(2) ?
Fe2B C16B C17B C18B . . . . 58.9(2) ?
Fe2B C16B C25B C26B . . . . 100.9(5) ?
Fe2B C17B C18B C19B . . . . 59.2(2) ?
Fe2B C18B C19B C15B . . . . 58.5(2) ?
Fe2B C20B C21B C22B . . . . -59.2(2) ?
Fe2B C20B C24B C23B . . . . 59.0(2) ?
Fe2B C21B C22B C23B . . . . -59.9(3) ?
Fe2B C22B C23B C24B . . . . -59.3(3) ?
Fe2B C23B C24B C20B . . . . -59.5(2) ?
S1B P1B C1B Fe1B . . . . 58.5(2) ?
S1B P1B C1B C2B . . . . -39.0(3) ?
S1B P1B C1B C5B . . . . 149.5(2) ?
S1B P1B C15B Fe2B . . . . 45.0(2) ?
S1B P1B C15B C16B . . . . -49.2(3) ?
S1B P1B C15B C19B . . . . 135.5(2) ?
S1B P1B C34B C35B . . . . 150.6(2) ?
S1B P1B C34B C39B . . . . -32.2(3) ?
P1B C1B C2B Fe1B . . . . 127.6(2) ?
P1B C1B C2B C3B . . . . -173.3(2) ?
P1B C1B C2B C11B . . . . 9.5(5) ?
P1B C1B C5B Fe1B . . . . -127.0(2) ?
P1B C1B C5B C4B . . . . 173.2(2) ?
P1B C15B C16B Fe2B . . . . 124.4(2) ?
P1B C15B C16B C17B . . . . -176.5(2) ?
P1B C15B C16B C25B . . . . 4.3(5) ?
P1B C15B C19B Fe2B . . . . -124.2(2) ?
P1B C15B C19B C18B . . . . 177.0(2) ?
P1B C34B C35B C36B . . . . 175.4(2) ?
P1B C34B C39B C38B . . . . -175.7(2) ?
C1B P1B C15B Fe2B . . . . -83.3(2) ?
C1B P1B C15B C16B . . . . -177.6(3) ?
C1B P1B C15B C19B . . . . 7.1(3) ?
C1B P1B C34B C35B . . . . -83.7(3) ?
C1B P1B C34B C39B . . . . 93.4(2) ?
C1B C2B C3B Fe1B . . . . -58.46(19) ?
C1B C2B C3B C4B . . . . 1.2(3) ?
C1B C2B C11B C12B . . . . -162.7(3) ?
C2B C1B C5B Fe1B . . . . 59.9(2) ?
C2B C1B C5B C4B . . . . 0.0(3) ?
C2B C3B C4B Fe1B . . . . -58.8(2) ?
C2B C3B C4B C5B . . . . -1.2(4) ?
C3B C2B C11B C12B . . . . 20.5(5) ?
C3B C4B C5B Fe1B . . . . -57.8(2) ?
C3B C4B C5B C1B . . . . 0.7(4) ?
C5B C1B C2B Fe1B . . . . -59.9(2) ?
C5B C1B C2B C3B . . . . -0.8(3) ?
C5B C1B C2B C11B . . . . -178.0(3) ?
C6B C7B C8B Fe1B . . . . 60.5(2) ?
C6B C7B C8B C9B . . . . 0.3(4) ?
C7B C6B C10B Fe1B . . . . -59.1(3) ?
C7B C6B C10B C9B . . . . -0.1(4) ?
C7B C8B C9B Fe1B . . . . 59.9(3) ?
C7B C8B C9B C10B . . . . -0.4(4) ?
C8B C9B C10B Fe1B . . . . 59.3(3) ?
C8B C9B C10B C6B . . . . 0.4(4) ?
C10B C6B C7B Fe1B . . . . 59.3(3) ?
C10B C6B C7B C8B . . . . -0.1(4) ?
C11B C2B C3B Fe1B . . . . 118.9(3) ?
C11B C2B C3B C4B . . . . 178.6(3) ?
C15B P1B C1B Fe1B . . . . -172.69(19) ?
C15B P1B C1B C2B . . . . 89.8(3) ?
C15B P1B C1B C5B . . . . -81.7(3) ?
C15B P1B C34B C35B . . . . 23.5(3) ?
C15B P1B C34B C39B . . . . -159.4(2) ?
C15B C16B C17B Fe2B . . . . -58.7(2) ?
C15B C16B C17B C18B . . . . 0.1(4) ?
C15B C16B C25B C26B . . . . -170.2(4) ?
C16B C15B C19B Fe2B . . . . 59.6(2) ?
C16B C15B C19B C18B . . . . 0.9(3) ?
C16B C17B C18B Fe2B . . . . -58.8(2) ?
C16B C17B C18B C19B . . . . 0.4(4) ?
C17B C16B C25B C26B . . . . 10.8(7) ?
C17B C18B C19B Fe2B . . . . -59.3(2) ?
C17B C18B C19B C15B . . . . -0.8(4) ?
C19B C15B C16B Fe2B . . . . -59.7(2) ?
C19B C15B C16B C17B . . . . -0.6(3) ?
C19B C15B C16B C25B . . . . -179.8(3) ?
C20B C21B C22B Fe2B . . . . 59.4(2) ?
C20B C21B C22B C23B . . . . -0.5(4) ?
C21B C20B C24B Fe2B . . . . -59.1(2) ?
C21B C20B C24B C23B . . . . -0.1(4) ?
C21B C22B C23B Fe2B . . . . 59.8(2) ?
C21B C22B C23B C24B . . . . 0.4(4) ?
C22B C23B C24B Fe2B . . . . 59.3(3) ?
C22B C23B C24B C20B . . . . -0.2(4) ?
C24B C20B C21B Fe2B . . . . 59.5(2) ?
C24B C20B C21B C22B . . . . 0.3(4) ?
C25B C16B C17B Fe2B . . . . 120.4(4) ?
C25B C16B C17B C18B . . . . 179.3(3) ?
C34B P1B C1B Fe1B . . . . -64.1(2) ?
C34B P1B C1B C2B . . . . -161.7(3) ?
C34B P1B C1B C5B . . . . 26.9(3) ?
C34B P1B C15B Fe2B . . . . 168.87(18) ?
C34B P1B C15B C16B . . . . 74.6(3) ?
C34B P1B C15B C19B . . . . -100.7(3) ?
C34B C35B C36B C37B . . . . 1.0(5) ?
C35B C34B C39B C38B . . . . 1.5(5) ?
C35B C36B C37B C38B . . . . 0.0(5) ?
C36B C37B C38B C39B . . . . -0.3(5) ?
C37B C38B C39B C34B . . . . -0.5(5) ?
C39B C34B C35B C36B . . . . -1.7(5) ?
